data_7238348
loop_
_publ_author_name
'Yang, Chen-I.'
'Song, Yu-Tang'
'Yeh, Yung-Jie'
'Liu, Yen-Hsiang'
'Tseng, Tien-Wen'
'Lu, Kuang-Lieh'

_publ_section_title
;
 A flexible tris-phosphonate for the design of copper and cobalt
 coordination polymers: unusual cage array topology and magnetic
 properties
;
_journal_issue 7
_journal_name_full CrystEngComm
_journal_page_first 2678
_journal_paper_doi 10.1039/c0ce00439a
_journal_volume 13
_journal_year 2011
_chemical_compound_source 'synthesis as described'
_chemical_formula_moiety 'C9 H15 Cu3 O12 P3, 1.6(H2O)'
_chemical_formula_sum 'C9 H18.2 Cu3 O13.6 P3'
_chemical_formula_weight 627.57
_space_group_IT_number 14
_space_group_name_Hall '-P 2yn'
_space_group_name_H-M_alt 'P 1 21/n 1'
_symmetry_cell_setting monoclinic
_symmetry_Int_Tables_number 14
_symmetry_space_group_name_Hall '-P 2yn'
_symmetry_space_group_name_H-M 'P 1 21/n 1'
_atom_sites_solution_hydrogens geom
_atom_sites_solution_primary direct
_atom_sites_solution_secondary difmap
_audit_creation_date 2010-12-06T11:01:31-00:00
_audit_creation_method 'WinGX routine CIF_UPDATE'
_cell_angle_alpha 90
_cell_angle_beta 95.077(2)
_cell_angle_gamma 90
_cell_formula_units_Z 4
_cell_length_a 4.8218(2)
_cell_length_b 19.8911(10)
_cell_length_c 18.2950(8)
_cell_measurement_reflns_used 1855
_cell_measurement_temperature 200(2)
_cell_measurement_theta_max 25
_cell_measurement_theta_min 2.24
_cell_measurement_wavelength 0.71073
_cell_volume 1747.81(14)
_computing_cell_refinement 'Bruker SMART'
_computing_data_collection 'Bruker SMART'
_computing_data_reduction 'Bruker SAINT'
_computing_molecular_graphics 'Bruker SHELXTL'
_computing_publication_material 'Bruker SHELXTL'
_computing_structure_refinement 'SHELXL-97 (Sheldrick, 2008)'
_computing_structure_solution 'Bruker SHELXTL'
_diffrn_ambient_temperature 200(2)
_diffrn_measured_fraction_theta_full 0.996
_diffrn_measured_fraction_theta_max 0.996
_diffrn_measurement_device_type 'CCD area detector'
_diffrn_measurement_method 'phi and omega scans'
_diffrn_radiation_monochromator graphite
_diffrn_radiation_probe x-ray
_diffrn_radiation_type MoK\a
_diffrn_radiation_wavelength 0.71073
_diffrn_reflns_av_R_equivalents 0.0601
_diffrn_reflns_av_unetI/netI 0.06
_diffrn_reflns_limit_h_max 5
_diffrn_reflns_limit_h_min -5
_diffrn_reflns_limit_k_max 23
_diffrn_reflns_limit_k_min -23
_diffrn_reflns_limit_l_max 21
_diffrn_reflns_limit_l_min -21
_diffrn_reflns_number 11959
_diffrn_reflns_theta_full 25.02
_diffrn_reflns_theta_max 25.02
_diffrn_reflns_theta_min 1.52
_exptl_absorpt_coefficient_mu 3.965
_exptl_absorpt_correction_T_max 0.6725
_exptl_absorpt_correction_T_min 0.6053
_exptl_absorpt_correction_type multi-scan
_exptl_absorpt_process_details '(SADABS; Sheldrick, 2003)'
_exptl_crystal_colour blue
_exptl_crystal_density_diffrn 2.379
_exptl_crystal_density_method 'not measured'
_exptl_crystal_description block
_exptl_crystal_F_000 1249
_exptl_crystal_size_max 0.12
_exptl_crystal_size_mid 0.1
_exptl_crystal_size_min 0.1
_refine_diff_density_max 0.717
_refine_diff_density_min -0.637
_refine_diff_density_rms 0.147
_refine_ls_extinction_method none
_refine_ls_goodness_of_fit_ref 1.024
_refine_ls_hydrogen_treatment constr
_refine_ls_matrix_type full
_refine_ls_number_parameters 282
_refine_ls_number_reflns 3075
_refine_ls_number_restraints 0
_refine_ls_restrained_S_all 1.024
_refine_ls_R_factor_all 0.0589
_refine_ls_R_factor_gt 0.0395
_refine_ls_shift/su_max 0.001
_refine_ls_shift/su_mean 0
_refine_ls_structure_factor_coef Fsqd
_refine_ls_weighting_details 'calc w=1/[\s^2^(Fo^2^)+(0.0353P)^2^+5.3695P] where P=(Fo^2^+2Fc^2^)/3'
_refine_ls_weighting_scheme calc
_refine_ls_wR_factor_gt 0.0848
_refine_ls_wR_factor_ref 0.0956
_reflns_number_gt 2306
_reflns_number_total 3075
_reflns_threshold_expression >2\s(I)
_cod_data_source_file c0ce00439a.txt
_cod_data_source_block p21n
_cod_depositor_comments
;
The following automatic conversions were performed:

data item '_symmetry_cell_setting' value 'Monoclinic' was changed to
'monoclinic' in accordance with the
/home/saulius/struct/COD-crude-data/automatic-downloads/DataCite-retrospective/RSC/depositions/lib/dictionaries/cif_core.dic
dictionary named 'cif_core.dic' version 2.4.2 last updated on
2011-04-26.

Automatic conversion script
Id: cif_fix_values 6909 2019-04-08 15:41:33Z antanas 
;
_cod_original_sg_symbol_H-M P2(1)/n
_cod_database_code 7238348

loop_
_symmetry_equiv_pos_as_xyz
'x, y, z'
'-x+1/2, y+1/2, -z+1/2'
'-x, -y, -z'
'x-1/2, -y-1/2, z-1/2'

loop_
_atom_site_label
_atom_site_type_symbol
_atom_site_fract_x
_atom_site_fract_y
_atom_site_fract_z
_atom_site_U_iso_or_equiv
_atom_site_adp_type
_atom_site_occupancy
_atom_site_symmetry_multiplicity
_atom_site_calc_flag
_atom_site_refinement_flags
Cu1 Cu 0.02202(12) 0.70356(3) 0.20240(4) 0.01118(18) Uani 1 1 d .
Cu2 Cu 0.57966(12) 0.84259(3) 0.25126(3) 0.00900(18) Uani 1 1 d .
Cu3A Cu 0.1073(6) 0.9700(2) 0.2965(9) 0.0082(14) Uani 0.50(3) 1 d P
Cu3B Cu 0.0952(8) 0.9633(2) 0.2655(10) 0.0108(16) Uani 0.50(3) 1 d P
P1 P 0.0771(3) 0.82540(7) 0.34847(8) 0.0098(3) Uani 1 1 d .
P2 P -0.0724(3) 0.55722(8) 0.26840(8) 0.0126(3) Uani 1 1 d .
P3 P 0.5761(3) 0.64722(7) 0.65321(7) 0.0082(3) Uani 1 1 d .
O1 O -0.1099(7) 0.78672(19) 0.29080(19) 0.0117(8) Uani 1 1 d .
O2 O 0.3839(7) 0.81674(19) 0.3367(2) 0.0132(9) Uani 1 1 d .
O3 O -0.0127(8) 0.8987(2) 0.3476(2) 0.0214(10) Uani 1 1 d .
O4 O -0.1644(7) 0.62747(19) 0.2430(2) 0.0119(8) Uani 1 1 d .
O5 O 0.2338(7) 0.54588(19) 0.2567(2) 0.0222(10) Uani 1 1 d .
O6 O -0.2468(7) 0.5029(2) 0.2276(2) 0.0231(10) Uani 1 1 d .
O7 O 0.6875(7) 0.71906(18) 0.65634(19) 0.0104(8) Uani 1 1 d .
O8 O 0.7607(7) 0.60497(18) 0.71067(18) 0.0081(8) Uani 1 1 d .
O9 O 0.2691(7) 0.64022(19) 0.66515(19) 0.0124(9) Uani 1 1 d .
O10 O 0.3556(7) 0.69004(18) 0.27114(19) 0.0122(8) Uani 1 1 d .
H10A H 0.3805 0.719 0.3052 0.018 Uiso 1 1 d R
H10B H 0.5106 0.6707 0.2671 0.018 Uiso 1 1 d R
O11 O -0.3045(7) 0.71097(19) 0.13042(19) 0.0135(9) Uani 1 1 d .
H11A H -0.3653 0.7419 0.1013 0.02 Uiso 1 1 d R
H11B H -0.4035 0.6762 0.1209 0.02 Uiso 1 1 d R
O13 O 0.2882(8) 0.6210(2) 0.1246(3) 0.0334(12) Uani 1 1 d .
H13A H 0.3116 0.5915 0.1582 0.05 Uiso 1 1 d R
H13B H 0.183 0.6041 0.0896 0.05 Uiso 1 1 d R
O14A O 0.779(3) 0.9516(6) 0.4831(5) 0.081(5) Uani 0.564(13) 1 d P
O14B O 0.785(3) 1.0057(6) 0.5462(6) 0.049(5) Uani 0.436(13) 1 d P
C1 C 0.1034(10) 0.7188(3) 0.4462(3) 0.0099(12) Uani 1 1 d .
C2 C -0.0432(10) 0.6698(3) 0.4067(3) 0.0130(13) Uani 1 1 d .
H2A H -0.1963 0.6821 0.375 0.016 Uiso 1 1 calc R
C3 C 0.0299(10) 0.6026(3) 0.4125(3) 0.0113(12) Uani 1 1 d .
C4 C 0.2493(10) 0.5855(3) 0.4640(3) 0.0105(12) Uani 1 1 d .
H4A H 0.2966 0.5404 0.4703 0.013 Uiso 1 1 calc R
C5 C 0.3983(10) 0.6329(3) 0.5058(3) 0.0099(12) Uani 1 1 d .
C6 C 0.3327(10) 0.6999(3) 0.4944(3) 0.0101(12) Uani 1 1 d .
H6A H 0.4415 0.7329 0.519 0.012 Uiso 1 1 calc R
C7 C 0.0251(11) 0.7921(3) 0.4370(3) 0.0117(12) Uani 1 1 d .
H7A H 0.1347 0.8181 0.474 0.014 Uiso 1 1 calc R
H7B H -0.1693 0.7974 0.4457 0.014 Uiso 1 1 calc R
C8 C -0.1238(11) 0.5505(3) 0.3644(3) 0.0141(13) Uani 1 1 d .
H8A H -0.3213 0.5544 0.37 0.017 Uiso 1 1 calc R
H8B H -0.0645 0.5062 0.3814 0.017 Uiso 1 1 calc R
C9 C 0.6245(10) 0.6130(3) 0.5648(3) 0.0090(11) Uani 1 1 d .
H9A H 0.803 0.6279 0.5501 0.011 Uiso 1 1 calc R
H9B H 0.6301 0.5643 0.5684 0.011 Uiso 1 1 calc R
O12 O 0.4396(13) 0.9641(4) 0.3714(4) 0.0268(17) Uani 0.6 1 d P

loop_
_atom_site_aniso_label
_atom_site_aniso_U_11
_atom_site_aniso_U_22
_atom_site_aniso_U_33
_atom_site_aniso_U_23
_atom_site_aniso_U_13
_atom_site_aniso_U_12
Cu1 0.0081(3) 0.0125(4) 0.0129(4) 0.0021(3) 0.0010(3) -0.0001(3)
Cu2 0.0074(3) 0.0109(4) 0.0086(3) 0.0015(3) -0.0002(3) 0.0013(3)
Cu3A 0.0067(7) 0.0093(10) 0.008(4) 0.0030(14) -0.0007(10) -0.0003(6)
Cu3B 0.0086(8) 0.0096(10) 0.015(4) 0.0034(16) 0.0028(12) 0.0016(6)
P1 0.0095(6) 0.0098(8) 0.0098(7) -0.0005(6) -0.0006(5) 0.0028(6)
P2 0.0065(6) 0.0139(9) 0.0170(8) -0.0065(6) -0.0009(6) 0.0007(6)
P3 0.0066(6) 0.0105(8) 0.0073(7) -0.0012(6) -0.0007(5) 0.0005(5)
O1 0.0076(16) 0.015(2) 0.012(2) 0.0025(17) 0.0012(15) -0.0017(15)
O2 0.0073(17) 0.018(2) 0.014(2) 0.0076(17) -0.0022(15) -0.0020(16)
O3 0.036(2) 0.013(2) 0.014(2) 0.0012(18) -0.0066(19) 0.0127(19)
O4 0.0061(16) 0.015(2) 0.016(2) 0.0019(17) 0.0049(15) -0.0016(15)
O5 0.0056(17) 0.008(2) 0.053(3) -0.014(2) 0.0067(18) -0.0007(15)
O6 0.0122(18) 0.033(3) 0.025(2) -0.016(2) 0.0104(17) -0.0125(18)
O7 0.0103(17) 0.008(2) 0.013(2) 0.0008(16) 0.0031(15) 0.0015(15)
O8 0.0077(16) 0.010(2) 0.0066(18) 0.0014(16) -0.0009(14) 0.0002(15)
O9 0.0064(16) 0.020(2) 0.0101(19) -0.0056(17) -0.0014(15) -0.0026(16)
O10 0.0090(17) 0.012(2) 0.015(2) -0.0023(17) -0.0009(15) 0.0031(15)
O11 0.0172(18) 0.010(2) 0.012(2) 0.0034(17) -0.0024(16) -0.0018(16)
O13 0.027(2) 0.027(3) 0.047(3) -0.002(2) 0.004(2) -0.011(2)
O14A 0.131(11) 0.074(9) 0.037(7) 0.003(6) 0.008(7) 0.057(8)
O14B 0.073(9) 0.033(8) 0.037(8) -0.005(6) -0.015(6) 0.020(6)
C1 0.011(2) 0.013(3) 0.006(3) 0.004(2) 0.004(2) 0.005(2)
C2 0.010(2) 0.020(3) 0.010(3) 0.005(3) 0.003(2) 0.004(2)
C3 0.010(2) 0.018(3) 0.007(3) 0.000(2) 0.004(2) -0.003(2)
C4 0.014(3) 0.010(3) 0.009(3) 0.002(2) 0.004(2) 0.004(2)
C5 0.007(2) 0.013(3) 0.009(3) -0.001(2) 0.002(2) 0.000(2)
C6 0.008(2) 0.015(3) 0.008(3) -0.003(2) 0.002(2) 0.002(2)
C7 0.013(3) 0.015(3) 0.006(3) -0.002(2) -0.002(2) 0.005(2)
C8 0.018(3) 0.010(3) 0.014(3) 0.004(2) -0.004(2) -0.003(2)
C9 0.008(2) 0.007(3) 0.013(3) 0.003(2) 0.006(2) 0.002(2)
O12 0.021(3) 0.033(5) 0.025(4) 0.000(4) -0.004(3) -0.006(3)

loop_
_atom_type_symbol
_atom_type_description
_atom_type_scat_dispersion_real
_atom_type_scat_dispersion_imag
_atom_type_scat_source
Cu Cu 0.3201 1.2651 'International Tables Vol C Tables 4.2.6.8 and 6.1.1.4'
P P 0.1023 0.0942 'International Tables Vol C Tables 4.2.6.8 and 6.1.1.4'
O O 0.0106 0.006 'International Tables Vol C Tables 4.2.6.8 and 6.1.1.4'
C C 0.0033 0.0016 'International Tables Vol C Tables 4.2.6.8 and 6.1.1.4'
H H 0 0 'International Tables Vol C Tables 4.2.6.8 and 6.1.1.4'

loop_
_geom_angle_atom_site_label_1
_geom_angle_atom_site_label_2
_geom_angle_atom_site_label_3
_geom_angle
_geom_angle_site_symmetry_1
_geom_angle_site_symmetry_3
O4 Cu1 O7 175.97(14) . 4_575
O4 Cu1 O11 86.80(15) . .
O7 Cu1 O11 89.16(15) 4_575 .
O4 Cu1 O10 91.65(14) . .
O7 Cu1 O10 92.37(14) 4_575 .
O11 Cu1 O10 175.90(16) . .
O4 Cu1 O1 96.80(14) . .
O7 Cu1 O1 83.81(14) 4_575 .
O11 Cu1 O1 98.81(13) . .
O10 Cu1 O1 85.14(13) . .
O9 Cu2 O8 90.50(14) 4_675 4_575
O9 Cu2 O1 90.03(15) 4_675 1_655
O8 Cu2 O1 177.63(15) 4_575 1_655
O9 Cu2 O2 175.01(16) 4_675 .
O8 Cu2 O2 91.42(14) 4_575 .
O1 Cu2 O2 87.87(14) 1_655 .
O9 Cu2 P1 95.58(10) 4_675 1_655
O8 Cu2 P1 152.28(11) 4_575 1_655
O1 Cu2 P1 29.88(11) 1_655 1_655
O2 Cu2 P1 84.83(10) . 1_655
Cu3B Cu3A O3 108.4(7) . .
Cu3B Cu3A O6 80.7(6) . 2_455
O3 Cu3A O6 93.6(2) . 2_455
Cu3B Cu3A O5 72.8(7) . 2
O3 Cu3A O5 175.9(3) . 2
O6 Cu3A O5 90.5(3) 2_455 2
Cu3B Cu3A O12 131.0(8) . .
O3 Cu3A O12 82.8(5) . .
O6 Cu3A O12 147.7(9) 2_455 .
O5 Cu3A O12 93.4(3) 2 .
Cu3B Cu3A O8 37.5(6) . 4_575
O3 Cu3A O8 89.0(3) . 4_575
O6 Cu3A O8 114.1(7) 2_455 4_575
O5 Cu3A O8 89.8(5) 2 4_575
O12 Cu3A O8 98.0(3) . 4_575
Cu3A Cu3B O6 81.5(7) . 2_455
Cu3A Cu3B O5 90.3(8) . 2
O6 Cu3B O5 93.4(2) 2_455 2
Cu3A Cu3B O8 131.8(8) . 4_575
O6 Cu3B O8 139.1(8) 2_455 4_575
O5 Cu3B O8 107.1(5) 2 4_575
Cu3A Cu3B O3 56.3(6) . .
O6 Cu3B O3 85.9(4) 2_455 .
O5 Cu3B O3 146.3(10) 2 .
O8 Cu3B O3 94.8(2) 4_575 .
Cu3A Cu3B O12 38.7(6) . .
O6 Cu3B O12 119.8(8) 2_455 .
O5 Cu3B O12 83.5(5) 2 .
O8 Cu3B O12 97.8(3) 4_575 .
O3 Cu3B O12 68.0(5) . .
O3 P1 O2 112.7(2) . .
O3 P1 O1 108.9(2) . .
O2 P1 O1 111.5(2) . .
O3 P1 C7 107.6(2) . .
O2 P1 C7 107.5(2) . .
O1 P1 C7 108.5(2) . .
O3 P1 Cu2 70.03(15) . 1_455
O2 P1 Cu2 133.89(15) . 1_455
C7 P1 Cu2 115.34(18) . 1_455
O6 P2 O4 111.6(2) . .
O6 P2 O5 109.0(2) . .
O4 P2 O5 110.6(2) . .
O6 P2 C8 107.9(2) . .
O4 P2 C8 107.7(2) . .
O5 P2 C8 110.1(2) . .
O9 P3 O7 115.1(2) . .
O9 P3 O8 111.0(2) . .
O7 P3 O8 107.53(19) . .
O9 P3 C9 107.5(2) . .
O7 P3 C9 108.5(2) . .
O8 P3 C9 107.0(2) . .
P1 O1 Cu2 110.8(2) . 1_455
P1 O1 Cu1 128.71(19) . .
Cu2 O1 Cu1 112.16(15) 1_455 .
P1 O2 Cu2 128.6(2) . .
P1 O3 Cu3A 130.5(4) . .
P1 O3 Cu3B 120.8(4) . .
P2 O4 Cu1 134.3(2) . .
P2 O5 Cu3B 127.0(2) . 2_545
P2 O5 Cu3A 126.9(2) . 2_545
P2 O6 Cu3B 136.6(4) . 2_445
P2 O6 Cu3A 145.5(3) . 2_445
P3 O7 Cu1 126.6(2) . 4_676
P3 O8 Cu3B 119.9(4) . 4_676
P3 O8 Cu2 110.6(2) . 4_676
Cu3B O8 Cu2 122.2(4) 4_676 4_676
P3 O8 Cu3A 127.0(2) . 4_676
Cu2 O8 Cu3A 111.8(3) 4_676 4_676
P3 O9 Cu2 129.9(2) . 4_576
Cu1 O10 H10A 115.4 . .
Cu1 O10 H10B 132.9 . .
H10A O10 H10B 107.7 . .
Cu1 O11 H11A 133.3 . .
Cu1 O11 H11B 118.6 . .
H11A O11 H11B 107.7 . .
H13A O13 H13B 107.7 . .
C2 C1 C6 118.8(5) . .
C2 C1 C7 121.0(4) . .
C6 C1 C7 120.1(5) . .
C1 C2 C3 122.0(5) . .
C1 C2 H2A 119 . .
C3 C2 H2A 119 . .
C2 C3 C4 117.4(5) . .
C2 C3 C8 120.5(5) . .
C4 C3 C8 122.1(5) . .
C5 C4 C3 122.3(5) . .
C5 C4 H4A 118.8 . .
C3 C4 H4A 118.8 . .
C4 C5 C6 118.5(5) . .
C4 C5 C9 121.5(5) . .
C6 C5 C9 120.0(5) . .
C5 C6 C1 120.7(5) . .
C5 C6 H6A 119.7 . .
C1 C6 H6A 119.7 . .
C1 C7 P1 113.8(4) . .
C1 C7 H7A 108.8 . .
P1 C7 H7A 108.8 . .
C1 C7 H7B 108.8 . .
P1 C7 H7B 108.8 . .
H7A C7 H7B 107.7 . .
C3 C8 P2 114.6(4) . .
C3 C8 H8A 108.6 . .
P2 C8 H8A 108.6 . .
C3 C8 H8B 108.6 . .
P2 C8 H8B 108.6 . .
H8A C8 H8B 107.6 . .
C5 C9 P3 113.6(4) . .
C5 C9 H9A 108.8 . .
P3 C9 H9A 108.8 . .
C5 C9 H9B 108.8 . .
P3 C9 H9B 108.8 . .
H9A C9 H9B 107.7 . .

loop_
_geom_bond_atom_site_label_1
_geom_bond_atom_site_label_2
_geom_bond_distance
_geom_bond_site_symmetry_2
Cu1 O4 1.941(4) .
Cu1 O7 1.958(4) 4_575
Cu1 O11 1.967(3) .
Cu1 O10 1.971(3) .
Cu1 O1 2.437(4) .
Cu2 O9 1.920(4) 4_675
Cu2 O8 1.950(3) 4_575
Cu2 O1 1.951(3) 1_655
Cu2 O2 1.965(4) .
Cu2 P1 2.8772(14) 1_655
Cu3A Cu3B 0.579(3) .
Cu3A O3 1.820(7) .
Cu3A O6 1.873(5) 2_455
Cu3A O5 1.987(7) 2
Cu3A O12 2.018(12) .
Cu3A O8 2.332(14) 4_575
Cu3B O6 1.869(5) 2_455
Cu3B O5 1.898(5) 2
Cu3B O8 1.906(12) 4_575
Cu3B O3 2.076(11) .
Cu3B O12 2.437(16) .
P1 O3 1.521(4) .
P1 O2 1.523(4) .
P1 O1 1.533(4) .
P1 C7 1.789(5) .
P1 Cu2 2.8772(14) 1_455
P2 O6 1.523(4) .
P2 O4 1.526(4) .
P2 O5 1.527(4) .
P2 C8 1.799(6) .
P3 O9 1.522(4) .
P3 O7 1.526(4) .
P3 O8 1.561(3) .
P3 C9 1.790(5) .
O1 Cu2 1.951(3) 1_455
O5 Cu3B 1.898(5) 2_545
O5 Cu3A 1.987(7) 2_545
O6 Cu3B 1.869(5) 2_445
O6 Cu3A 1.873(5) 2_445
O7 Cu1 1.958(4) 4_676
O8 Cu3B 1.906(12) 4_676
O8 Cu2 1.950(3) 4_676
O8 Cu3A 2.332(14) 4_676
O9 Cu2 1.920(4) 4_576
O10 H10A 0.85 .
O10 H10B 0.85 .
O11 H11A 0.85 .
O11 H11B 0.8499 .
O13 H13A 0.8501 .
O13 H13B 0.85 .
O14A O14B 1.577(15) .
C1 C2 1.371(8) .
C1 C6 1.404(7) .
C1 C7 1.512(8) .
C2 C3 1.384(8) .
C2 H2A 0.93 .
C3 C4 1.395(7) .
C3 C8 1.510(7) .
C4 C5 1.377(7) .
C4 H4A 0.93 .
C5 C6 1.381(8) .
C5 C9 1.518(7) .
C6 H6A 0.93 .
C7 H7A 0.97 .
C7 H7B 0.97 .
C8 H8A 0.97 .
C8 H8B 0.97 .
C9 H9A 0.97 .
C9 H9B 0.97 .

loop_
_geom_torsion_atom_site_label_1
_geom_torsion_atom_site_label_2
_geom_torsion_atom_site_label_3
_geom_torsion_atom_site_label_4
_geom_torsion
_geom_torsion_site_symmetry_1
_geom_torsion_site_symmetry_4
O3 Cu3A Cu3B O6 90.7(3) . 2_455
O5 Cu3A Cu3B O6 -93.44(19) 2 2_455
O12 Cu3A Cu3B O6 -172.7(7) . 2_455
O8 Cu3A Cu3B O6 153.1(6) 4_575 2_455
O3 Cu3A Cu3B O5 -175.8(3) . 2
O6 Cu3A Cu3B O5 93.44(19) 2_455 2
O12 Cu3A Cu3B O5 -79.3(7) . 2
O8 Cu3A Cu3B O5 -113.4(6) 4_575 2
O3 Cu3A Cu3B O8 -62.4(8) . 4_575
O6 Cu3A Cu3B O8 -153.1(6) 2_455 4_575
O5 Cu3A Cu3B O8 113.4(6) 2 4_575
O12 Cu3A Cu3B O8 34.2(11) . 4_575
O6 Cu3A Cu3B O3 -90.7(3) 2_455 .
O5 Cu3A Cu3B O3 175.8(3) 2 .
O12 Cu3A Cu3B O3 96.6(7) . .
O8 Cu3A Cu3B O3 62.4(8) 4_575 .
O3 Cu3A Cu3B O12 -96.6(7) . .
O6 Cu3A Cu3B O12 172.7(7) 2_455 .
O5 Cu3A Cu3B O12 79.3(7) 2 .
O8 Cu3A Cu3B O12 -34.2(11) 4_575 .
O3 P1 O1 Cu2 -9.1(3) . 1_455
O2 P1 O1 Cu2 -134.1(2) . 1_455
C7 P1 O1 Cu2 107.7(2) . 1_455
O3 P1 O1 Cu1 136.1(3) . .
O2 P1 O1 Cu1 11.1(3) . .
C7 P1 O1 Cu1 -107.1(3) . .
Cu2 P1 O1 Cu1 145.2(4) 1_455 .
O4 Cu1 O1 P1 114.2(3) . .
O7 Cu1 O1 P1 -69.8(3) 4_575 .
O11 Cu1 O1 P1 -158.0(3) . .
O10 Cu1 O1 P1 23.1(3) . .
O4 Cu1 O1 Cu2 -100.97(18) . 1_455
O7 Cu1 O1 Cu2 75.02(17) 4_575 1_455
O11 Cu1 O1 Cu2 -13.17(19) . 1_455
O10 Cu1 O1 Cu2 167.94(18) . 1_455
O3 P1 O2 Cu2 -61.5(3) . .
O1 P1 O2 Cu2 61.3(3) . .
C7 P1 O2 Cu2 -180.0(3) . .
Cu2 P1 O2 Cu2 22.1(4) 1_455 .
O8 Cu2 O2 P1 11.8(3) 4_575 .
O1 Cu2 O2 P1 -166.0(3) 1_655 .
P1 Cu2 O2 P1 164.2(3) 1_655 .
O2 P1 O3 Cu3A 32.5(6) . .
O1 P1 O3 Cu3A -91.7(6) . .
C7 P1 O3 Cu3A 150.9(6) . .
Cu2 P1 O3 Cu3A -97.8(6) 1_455 .
O2 P1 O3 Cu3B 47.3(5) . .
O1 P1 O3 Cu3B -77.0(5) . .
C7 P1 O3 Cu3B 165.7(4) . .
Cu2 P1 O3 Cu3B -83.1(4) 1_455 .
Cu3B Cu3A O3 P1 55.5(7) . .
O6 Cu3A O3 P1 136.9(4) 2_455 .
O12 Cu3A O3 P1 -75.4(7) . .
O8 Cu3A O3 P1 22.8(6) 4_575 .
O6 Cu3A O3 Cu3B 81.4(7) 2_455 .
O12 Cu3A O3 Cu3B -130.9(8) . .
O8 Cu3A O3 Cu3B -32.7(6) 4_575 .
Cu3A Cu3B O3 P1 -133.1(6) . .
O6 Cu3B O3 P1 144.4(4) 2_455 .
O5 Cu3B O3 P1 -125.6(5) 2 .
O8 Cu3B O3 P1 5.4(6) 4_575 .
O12 Cu3B O3 P1 -91.1(4) . .
O6 Cu3B O3 Cu3A -82.5(6) 2_455 .
O5 Cu3B O3 Cu3A 7.5(5) 2 .
O8 Cu3B O3 Cu3A 138.5(8) 4_575 .
O12 Cu3B O3 Cu3A 42.0(7) . .
O6 P2 O4 Cu1 -123.1(3) . .
O5 P2 O4 Cu1 -1.6(4) . .
C8 P2 O4 Cu1 118.7(3) . .
O11 Cu1 O4 P2 135.0(3) . .
O10 Cu1 O4 P2 -41.2(3) . .
O1 Cu1 O4 P2 -126.5(3) . .
O6 P2 O5 Cu3B -25.2(8) . 2_545
O4 P2 O5 Cu3B -148.2(7) . 2_545
C8 P2 O5 Cu3B 93.0(8) . 2_545
O6 P2 O5 Cu3A -4.0(7) . 2_545
O4 P2 O5 Cu3A -127.0(6) . 2_545
C8 P2 O5 Cu3A 114.2(6) . 2_545
O4 P2 O6 Cu3B -81.0(8) . 2_445
O5 P2 O6 Cu3B 156.6(7) . 2_445
C8 P2 O6 Cu3B 37.0(8) . 2_445
O4 P2 O6 Cu3A -56.2(10) . 2_445
O5 P2 O6 Cu3A -178.6(9) . 2_445
C8 P2 O6 Cu3A 61.8(10) . 2_445
O9 P3 O7 Cu1 20.3(3) . 4_676
O8 P3 O7 Cu1 -103.9(3) . 4_676
C9 P3 O7 Cu1 140.8(2) . 4_676
O9 P3 O8 Cu3B 16.3(5) . 4_676
O7 P3 O8 Cu3B 143.0(4) . 4_676
C9 P3 O8 Cu3B -100.7(4) . 4_676
O9 P3 O8 Cu2 -134.5(2) . 4_676
O7 P3 O8 Cu2 -7.9(3) . 4_676
C9 P3 O8 Cu2 108.5(2) . 4_676
O9 P3 O8 Cu3A 6.8(4) . 4_676
O7 P3 O8 Cu3A 133.4(3) . 4_676
C9 P3 O8 Cu3A -110.2(4) . 4_676
O7 P3 O9 Cu2 -66.4(3) . 4_576
O8 P3 O9 Cu2 55.9(4) . 4_576
C9 P3 O9 Cu2 172.6(3) . 4_576
C6 C1 C2 C3 -0.6(8) . .
C7 C1 C2 C3 178.0(5) . .
C1 C2 C3 C4 4.1(8) . .
C1 C2 C3 C8 -175.7(5) . .
C2 C3 C4 C5 -2.7(8) . .
C8 C3 C4 C5 177.0(5) . .
C3 C4 C5 C6 -2.1(8) . .
C3 C4 C5 C9 176.2(5) . .
C4 C5 C6 C1 5.7(8) . .
C9 C5 C6 C1 -172.6(5) . .
C2 C1 C6 C5 -4.4(8) . .
C7 C1 C6 C5 176.9(5) . .
C2 C1 C7 P1 -66.3(6) . .
C6 C1 C7 P1 112.3(5) . .
O3 P1 C7 C1 179.5(4) . .
O2 P1 C7 C1 -58.8(4) . .
O1 P1 C7 C1 61.8(4) . .
Cu2 P1 C7 C1 103.7(4) 1_455 .
C2 C3 C8 P2 67.3(6) . .
C4 C3 C8 P2 -112.4(5) . .
O6 P2 C8 C3 -178.4(4) . .
O4 P2 C8 C3 -57.8(4) . .
O5 P2 C8 C3 62.8(4) . .
C4 C5 C9 P3 -125.2(5) . .
C6 C5 C9 P3 53.0(6) . .
O9 P3 C9 C5 42.8(4) . .
O7 P3 C9 C5 -82.3(4) . .
O8 P3 C9 C5 162.0(4) . .
O3 Cu3A O12 Cu3B 108.2(9) . .
O6 Cu3A O12 Cu3B -166.5(12) 2_455 .
O5 Cu3A O12 Cu3B -70.1(9) 2 .
O8 Cu3A O12 Cu3B 20.2(7) 4_575 .
O6 Cu3B O12 Cu3A 8.3(8) 2_455 .
O5 Cu3B O12 Cu3A 98.6(9) 2 .
O8 Cu3B O12 Cu3A -155.0(9) 4_575 .
O3 Cu3B O12 Cu3A -63.0(8) . .
